data_7130299
loop_
_publ_author_name
'Pedrazzani, Riccardo'
'Pinosa, Emanuele'
'Bertuzzi, Giulio'
'MONARI, MAGDA'
'Lauzon, Samuel'
'Ollevier, Thierry'
'Bandini, Marco'

_publ_section_title
;
 Convenient synthesis of tricyclic N(1)-C(2)-fused oxazino-indolones via
 [Au(I)] catalyzed hydrocarboxylation of allenes
;
_journal_name_full 'Chemical Communications'
_journal_paper_doi 10.1039/D2CC02303B
_journal_year 2022
_chemical_formula_sum 'C13 H11 N O2'
_chemical_formula_weight 213.23
_space_group_crystal_system monoclinic
_space_group_IT_number 15
_space_group_name_Hall '-C 2yc'
_space_group_name_H-M_alt 'C 1 2/c 1'
_atom_sites_solution_hydrogens geom
_audit_creation_method SHELXL-2018/3
_audit_update_record
;
2022-04-19 deposited with the CCDC.	2022-06-28 downloaded from the CCDC.
;
_cell_angle_alpha 90
_cell_angle_beta 115.5420(10)
_cell_angle_gamma 90
_cell_formula_units_Z 8
_cell_length_a 18.8360(12)
_cell_length_b 7.3826(5)
_cell_length_c 17.1906(11)
_cell_measurement_reflns_used 7851
_cell_measurement_temperature 296(2)
_cell_measurement_theta_max 30.63
_cell_measurement_theta_min 2.40
_cell_volume 2156.9(2)
_computing_cell_refinement 'Bruker SAINT'
_computing_data_collection 'Bruker APEX2'
_computing_data_reduction 'Bruker SAINT'
_computing_molecular_graphics 'Bruker SHELXTL'
_computing_publication_material 'Bruker SHELXTL'
_computing_structure_refinement 'SHELXL-2018/3 (Sheldrick, 2018)'
_computing_structure_solution 'SHELXT 2014/5 (Sheldrick, 2014)'
_diffrn_ambient_temperature 296(2)
_diffrn_measured_fraction_theta_full 0.977
_diffrn_measured_fraction_theta_max 0.973
_diffrn_measurement_device_type 'Bruker APEX-II CCD'
_diffrn_measurement_method '\f and \w scans'
_diffrn_radiation_type MoK\a
_diffrn_radiation_wavelength 0.71073
_diffrn_reflns_av_R_equivalents 0.0370
_diffrn_reflns_av_unetI/netI 0.0262
_diffrn_reflns_Laue_measured_fraction_full 0.977
_diffrn_reflns_Laue_measured_fraction_max 0.973
_diffrn_reflns_limit_h_max 22
_diffrn_reflns_limit_h_min -22
_diffrn_reflns_limit_k_max 8
_diffrn_reflns_limit_k_min -8
_diffrn_reflns_limit_l_max 20
_diffrn_reflns_limit_l_min -20
_diffrn_reflns_number 12671
_diffrn_reflns_point_group_measured_fraction_full 0.977
_diffrn_reflns_point_group_measured_fraction_max 0.973
_diffrn_reflns_theta_full 25.242
_diffrn_reflns_theta_max 25.497
_diffrn_reflns_theta_min 2.397
_exptl_absorpt_coefficient_mu 0.089
_exptl_absorpt_correction_T_max 0.9114
_exptl_absorpt_correction_T_min 0.7326
_exptl_absorpt_correction_type multi-scan
_exptl_absorpt_process_details SADABS
_exptl_crystal_colour Colourless
_exptl_crystal_density_diffrn 1.313
_exptl_crystal_description Needle
_exptl_crystal_F_000 896
_exptl_crystal_size_max 0.31
_exptl_crystal_size_mid 0.07
_exptl_crystal_size_min 0.05
_refine_diff_density_max 0.200
_refine_diff_density_min -0.192
_refine_diff_density_rms 0.038
_refine_ls_extinction_method none
_refine_ls_goodness_of_fit_ref 1.116
_refine_ls_hydrogen_treatment constr
_refine_ls_matrix_type full
_refine_ls_number_parameters 145
_refine_ls_number_reflns 1957
_refine_ls_number_restraints 0
_refine_ls_restrained_S_all 1.116
_refine_ls_R_factor_all 0.0705
_refine_ls_R_factor_gt 0.0641
_refine_ls_shift/su_max 0.000
_refine_ls_shift/su_mean 0.000
_refine_ls_structure_factor_coef Fsqd
_refine_ls_weighting_details 'w=1/[\s^2^(Fo^2^)+(0.0506P)^2^+4.0562P] where P=(Fo^2^+2Fc^2^)/3'
_refine_ls_weighting_scheme calc
_refine_ls_wR_factor_gt 0.1569
_refine_ls_wR_factor_ref 0.1603
_reflns_Friedel_coverage 0.000
_reflns_number_gt 1747
_reflns_number_total 1957
_reflns_threshold_expression 'I > 2\s(I)'
_cod_data_source_file d2cc02303b2.cif
_cod_data_source_block shelx_CCDC6
_cod_original_sg_symbol_H-M 'C 2/c'
_cod_database_code 7130299
_shelx_shelxl_version_number 2018/3
_shelx_space_group_comment
;
The symmetry employed for this shelxl refinement is uniquely defined
by the following loop, which should always be used as a source of
symmetry information in preference to the above space-group names.
They are only intended as comments.
;

loop_
_space_group_symop_operation_xyz
'x, y, z'
'-x, y, -z+1/2'
'x+1/2, y+1/2, z'
'-x+1/2, y+1/2, -z+1/2'
'-x, -y, -z'
'x, -y, z-1/2'
'-x+1/2, -y+1/2, -z'
'x+1/2, -y+1/2, z-1/2'

loop_
_atom_site_label
_atom_site_type_symbol
_atom_site_fract_x
_atom_site_fract_y
_atom_site_fract_z
_atom_site_U_iso_or_equiv
_atom_site_adp_type
_atom_site_occupancy
_atom_site_site_symmetry_order
_atom_site_calc_flag
_atom_site_refinement_flags_posn
_atom_site_refinement_flags_adp
_atom_site_refinement_flags_occupancy
_atom_site_disorder_assembly
_atom_site_disorder_group
O1 O 0.71576(10) 0.4260(3) 0.71833(11) 0.0526(5) Uani 1 1 d . . . . .
O2 O 0.78132(11) 0.4129(3) 0.63932(13) 0.0634(6) Uani 1 1 d . . . . .
N1 N 0.58049(11) 0.3060(3) 0.58186(13) 0.0397(5) Uani 1 1 d . . . . .
C6 C 0.55899(15) 0.2083(4) 0.45019(16) 0.0438(6) Uani 1 1 d . . . . .
C8 C 0.65088(14) 0.3074(3) 0.57545(15) 0.0408(6) Uani 1 1 d . . . . .
C1 C 0.52315(14) 0.2484(3) 0.50487(16) 0.0414(6) Uani 1 1 d . . . . .
C10 C 0.57401(15) 0.3695(4) 0.65802(16) 0.0458(6) Uani 1 1 d . . . . .
H10A H 0.533812 0.301304 0.666350 0.055 Uiso 1 1 calc R U . . .
H10B H 0.559210 0.496426 0.651517 0.055 Uiso 1 1 calc R U . . .
C7 C 0.63986(15) 0.2470(4) 0.49649(16) 0.0468(7) Uani 1 1 d . . . . .
H7 H 0.678356 0.233529 0.476659 0.056 Uiso 1 1 calc R U . . .
C9 C 0.72112(15) 0.3822(4) 0.64488(17) 0.0461(6) Uani 1 1 d . . . . .
C11 C 0.65254(15) 0.3449(4) 0.73479(16) 0.0457(6) Uani 1 1 d . . . . .
H11 H 0.662949 0.215205 0.746032 0.055 Uiso 1 1 calc R U . . .
C2 C 0.44244(15) 0.2265(4) 0.47857(19) 0.0540(7) Uani 1 1 d . . . . .
H2 H 0.419074 0.252642 0.515147 0.065 Uiso 1 1 calc R U . . .
C5 C 0.51224(18) 0.1440(4) 0.36655(18) 0.0569(8) Uani 1 1 d . . . . .
H5 H 0.534690 0.115455 0.329368 0.068 Uiso 1 1 calc R U . . .
C3 C 0.39931(17) 0.1648(4) 0.3963(2) 0.0632(9) Uani 1 1 d . . . . .
H3 H 0.345343 0.149241 0.376779 0.076 Uiso 1 1 calc R U . . .
C12 C 0.65625(18) 0.4348(4) 0.81422(19) 0.0600(8) Uani 1 1 d . . . . .
H12 H 0.646787 0.558704 0.812164 0.072 Uiso 1 1 calc R U . . .
C4 C 0.43359(19) 0.1245(4) 0.34107(19) 0.0631(9) Uani 1 1 d . . . . .
H4 H 0.402070 0.083330 0.285638 0.076 Uiso 1 1 calc R U . . .
C13 C 0.6718(2) 0.3510(6) 0.8854(2) 0.0846(12) Uani 1 1 d . . . . .
H13A H 0.681482 0.227079 0.889460 0.101 Uiso 1 1 calc R U . . .
H13B H 0.673242 0.414521 0.932832 0.101 Uiso 1 1 calc R U . . .

loop_
_atom_site_aniso_label
_atom_site_aniso_U_11
_atom_site_aniso_U_22
_atom_site_aniso_U_33
_atom_site_aniso_U_23
_atom_site_aniso_U_13
_atom_site_aniso_U_12
O1 0.0463(10) 0.0588(12) 0.0446(11) -0.0056(9) 0.0121(8) -0.0091(9)
O2 0.0398(11) 0.0860(16) 0.0600(13) -0.0040(11) 0.0173(9) -0.0154(10)
N1 0.0351(11) 0.0423(12) 0.0365(11) 0.0030(9) 0.0107(9) 0.0001(9)
C6 0.0456(14) 0.0426(14) 0.0356(13) 0.0063(11) 0.0104(11) -0.0006(11)
C8 0.0355(13) 0.0457(14) 0.0374(13) 0.0045(11) 0.0121(10) -0.0009(11)
C1 0.0380(13) 0.0362(13) 0.0395(13) 0.0090(10) 0.0067(11) 0.0000(10)
C10 0.0463(15) 0.0431(14) 0.0489(15) 0.0019(12) 0.0214(12) 0.0025(11)
C7 0.0424(14) 0.0556(16) 0.0427(14) 0.0034(12) 0.0187(12) -0.0002(12)
C9 0.0410(14) 0.0489(15) 0.0420(14) 0.0024(11) 0.0120(11) -0.0014(12)
C11 0.0526(15) 0.0401(14) 0.0429(14) 0.0009(11) 0.0191(12) -0.0009(12)
C2 0.0399(14) 0.0529(17) 0.0588(18) 0.0135(14) 0.0115(13) -0.0003(12)
C5 0.0662(19) 0.0510(17) 0.0394(15) 0.0028(12) 0.0095(13) -0.0030(14)
C3 0.0415(15) 0.0558(18) 0.064(2) 0.0152(15) -0.0039(14) -0.0093(13)
C12 0.075(2) 0.0531(17) 0.0515(18) -0.0081(14) 0.0264(15) -0.0005(15)
C4 0.065(2) 0.0519(18) 0.0417(16) 0.0063(13) -0.0063(14) -0.0110(15)
C13 0.129(3) 0.080(2) 0.059(2) -0.0059(18) 0.054(2) 0.004(2)

loop_
_atom_type_symbol
_atom_type_description
_atom_type_scat_dispersion_real
_atom_type_scat_dispersion_imag
_atom_type_scat_source
C C 0.0033 0.0016 'International Tables Vol C Tables 4.2.6.8 and 6.1.1.4'
H H 0.0000 0.0000 'International Tables Vol C Tables 4.2.6.8 and 6.1.1.4'
N N 0.0061 0.0033 'International Tables Vol C Tables 4.2.6.8 and 6.1.1.4'
O O 0.0106 0.0060 'International Tables Vol C Tables 4.2.6.8 and 6.1.1.4'

loop_
_geom_angle_atom_site_label_1
_geom_angle_atom_site_label_2
_geom_angle_atom_site_label_3
_geom_angle
_geom_angle_site_symmetry_1
_geom_angle_site_symmetry_3
_geom_angle_publ_flag
C9 O1 C11 118.5(2) . . ?
C1 N1 C8 108.1(2) . . ?
C1 N1 C10 129.7(2) . . ?
C8 N1 C10 122.0(2) . . ?
C5 C6 C1 119.1(2) . . ?
C5 C6 C7 133.9(3) . . ?
C1 C6 C7 107.1(2) . . ?
C7 C8 N1 109.9(2) . . ?
C7 C8 C9 129.6(2) . . ?
N1 C8 C9 120.2(2) . . ?
N1 C1 C2 130.2(3) . . ?
N1 C1 C6 107.8(2) . . ?
C2 C1 C6 122.0(2) . . ?
N1 C10 C11 108.6(2) . . ?
N1 C10 H10A 110.0 . . ?
C11 C10 H10A 110.0 . . ?
N1 C10 H10B 110.0 . . ?
C11 C10 H10B 110.0 . . ?
H10A C10 H10B 108.3 . . ?
C8 C7 C6 107.0(2) . . ?
C8 C7 H7 126.5 . . ?
C6 C7 H7 126.5 . . ?
O2 C9 O1 119.0(2) . . ?
O2 C9 C8 124.2(3) . . ?
O1 C9 C8 116.8(2) . . ?
O1 C11 C12 105.9(2) . . ?
O1 C11 C10 110.7(2) . . ?
C12 C11 C10 112.8(2) . . ?
O1 C11 H11 109.1 . . ?
C12 C11 H11 109.1 . . ?
C10 C11 H11 109.1 . . ?
C3 C2 C1 116.8(3) . . ?
C3 C2 H2 121.6 . . ?
C1 C2 H2 121.6 . . ?
C4 C5 C6 118.7(3) . . ?
C4 C5 H5 120.6 . . ?
C6 C5 H5 120.6 . . ?
C2 C3 C4 122.2(3) . . ?
C2 C3 H3 118.9 . . ?
C4 C3 H3 118.9 . . ?
C13 C12 C11 124.0(3) . . ?
C13 C12 H12 118.0 . . ?
C11 C12 H12 118.0 . . ?
C5 C4 C3 121.3(3) . . ?
C5 C4 H4 119.4 . . ?
C3 C4 H4 119.4 . . ?
C12 C13 H13A 120.0 . . ?
C12 C13 H13B 120.0 . . ?
H13A C13 H13B 120.0 . . ?

loop_
_geom_bond_atom_site_label_1
_geom_bond_atom_site_label_2
_geom_bond_distance
_geom_bond_site_symmetry_2
_geom_bond_publ_flag
O1 C9 1.349(3) . ?
O1 C11 1.465(3) . ?
O2 C9 1.200(3) . ?
N1 C1 1.366(3) . ?
N1 C8 1.377(3) . ?
N1 C10 1.445(3) . ?
C6 C5 1.406(4) . ?
C6 C1 1.405(4) . ?
C6 C7 1.411(4) . ?
C8 C7 1.357(4) . ?
C8 C9 1.455(4) . ?
C1 C2 1.396(4) . ?
C10 C11 1.510(4) . ?
C10 H10A 0.9700 . ?
C10 H10B 0.9700 . ?
C7 H7 0.9300 . ?
C11 C12 1.492(4) . ?
C11 H11 0.9800 . ?
C2 C3 1.370(4) . ?
C2 H2 0.9300 . ?
C5 C4 1.360(4) . ?
C5 H5 0.9300 . ?
C3 C4 1.392(5) . ?
C3 H3 0.9300 . ?
C12 C13 1.287(4) . ?
C12 H12 0.9300 . ?
C4 H4 0.9300 . ?
C13 H13A 0.9300 . ?
C13 H13B 0.9300 . ?
